data_7028311
loop_
_publ_author_name
'Ghosh, Totan'
'Adhikary, Jaydeep'
'Chakraborty, Prateeti'
'Sukul, Pradip K.'
'Jana, Mahendra Sekhar'
'Mondal, Tapan Kumar'
'Zangrando, Ennio'
'Das, Debasis'

_publ_section_title
;
 A radical pathway in catecholase activity with nickel(II) complexes of
 phenol based &quot;end-off&quot; compartmental ligands.
;
_journal_issue 2
_journal_name_full 'Dalton transactions (Cambridge, England : 2003)'
_journal_page_first 841
_journal_page_last 852
_journal_paper_doi 10.1039/c3dt51419f
_journal_volume 43
_journal_year 2014
_chemical_formula_moiety 'C31 H35 N5 Ni2 O5 S'
_chemical_formula_sum 'C31 H35 N5 Ni2 O5 S'
_chemical_formula_weight 707.12
_chemical_name_systematic
; 
 ? 
;
_space_group_IT_number 14
_symmetry_cell_setting monoclinic
_symmetry_space_group_name_Hall '-P 2yn'
_symmetry_space_group_name_H-M 'P 1 21/n 1'
_atom_sites_solution_hydrogens geom
_atom_sites_solution_primary direct
_atom_sites_solution_secondary difmap
_audit_creation_method SHELXL-97
_cell_angle_alpha 90.00
_cell_angle_beta 108.652(3)
_cell_angle_gamma 90.00
_cell_formula_units_Z 4
_cell_length_a 12.9741(10)
_cell_length_b 15.3525(12)
_cell_length_c 17.3173(14)
_cell_measurement_reflns_used 7864
_cell_measurement_temperature 293(2)
_cell_measurement_theta_max 23.81
_cell_measurement_theta_min 2.48
_cell_volume 3268.2(4)
_computing_cell_refinement 'Bruker APEX-2'
_computing_data_collection 'Bruker APEX-2'
_computing_data_reduction 'Bruker SHELXTL'
_computing_molecular_graphics 'Ortep3 for Windows (Farrugia,1997)'
_computing_publication_material 'Wingx 1.80.05 (Farrugia, 1999)'
_computing_structure_refinement 'SHELX97 (Sheldrick, 2008)'
_computing_structure_solution 'SHELX97 (Sheldrick, 2008)'
_diffrn_ambient_temperature 293(2)
_diffrn_measured_fraction_theta_full 0.988
_diffrn_measured_fraction_theta_max 0.988
_diffrn_measurement_device_type 'Bruker APEX-2 CCD area detector'
_diffrn_measurement_method '/w scans'
_diffrn_radiation_monochromator graphite
_diffrn_radiation_source 'fine-focus sealed tube'
_diffrn_radiation_type MoK\a
_diffrn_radiation_wavelength 0.71073
_diffrn_reflns_av_R_equivalents 0.0609
_diffrn_reflns_av_sigmaI/netI 0.0414
_diffrn_reflns_limit_h_max 14
_diffrn_reflns_limit_h_min -14
_diffrn_reflns_limit_k_max 17
_diffrn_reflns_limit_k_min -17
_diffrn_reflns_limit_l_max 19
_diffrn_reflns_limit_l_min -19
_diffrn_reflns_number 33174
_diffrn_reflns_theta_full 24.17
_diffrn_reflns_theta_max 24.17
_diffrn_reflns_theta_min 1.72
_exptl_absorpt_coefficient_mu 1.262
_exptl_absorpt_correction_T_max 0.686
_exptl_absorpt_correction_T_min 0.632
_exptl_absorpt_correction_type multi-scan
_exptl_absorpt_process_details 'Bruker (2001). SADABS. Bruker AXS Inc., Madison, Wisconsin, USA'
_exptl_crystal_colour green
_exptl_crystal_density_diffrn 1.437
_exptl_crystal_density_method 'not measured'
_exptl_crystal_description needle
_exptl_crystal_F_000 1472
_exptl_crystal_size_max 0.37
_exptl_crystal_size_mid 0.12
_exptl_crystal_size_min 0.12
_refine_diff_density_max 0.647
_refine_diff_density_min -0.378
_refine_diff_density_rms 0.085
_refine_ls_extinction_method none
_refine_ls_goodness_of_fit_ref 1.081
_refine_ls_hydrogen_treatment constr
_refine_ls_matrix_type full
_refine_ls_number_parameters 395
_refine_ls_number_reflns 5168
_refine_ls_number_restraints 6
_refine_ls_restrained_S_all 1.082
_refine_ls_R_factor_all 0.0699
_refine_ls_R_factor_gt 0.0502
_refine_ls_shift/su_max 0.000
_refine_ls_shift/su_mean 0.000
_refine_ls_structure_factor_coef Fsqd
_refine_ls_weighting_details 'calc w=1/[\s^2^(Fo^2^)+(0.0774P)^2^+3.2186P] where P=(Fo^2^+2Fc^2^)/3'
_refine_ls_weighting_scheme calc
_refine_ls_wR_factor_gt 0.1311
_refine_ls_wR_factor_ref 0.1512
_reflns_number_gt 3991
_reflns_number_total 5168
_reflns_threshold_expression >2sigma(I)
_cod_data_source_file c3dt51419f.txt
_cod_data_source_block 4
_cod_depositor_comments
;
The following automatic conversions were performed:

'_exptl_absorpt_correction_type' value 'MULTI-SCAN' changed to
'multi-scan' according to
/usr/data/users/saulius/automatic-downloads/current/RSC/lib/dictionaries/cif_core.dic
dictionary named 'cif_core.dic' version 2.4.2 from 2011-04-26.

Automatic conversion script
Id: cif_fix_values 2281 2013-09-26 08:29:07Z andrius 
;
_cod_original_sg_symbol_H-M 'P 21/n'
_cod_database_code 7028311

loop_
_symmetry_equiv_pos_as_xyz
'x, y, z'
'-x+1/2, y+1/2, -z+1/2'
'-x, -y, -z'
'x-1/2, -y-1/2, z-1/2'

loop_
_atom_site_label
_atom_site_type_symbol
_atom_site_fract_x
_atom_site_fract_y
_atom_site_fract_z
_atom_site_U_iso_or_equiv
_atom_site_adp_type
_atom_site_occupancy
_atom_site_symmetry_multiplicity
_atom_site_calc_flag
_atom_site_refinement_flags
_atom_site_disorder_assembly
_atom_site_disorder_group
Ni1 Ni 0.40759(4) 0.24972(4) 0.55649(3) 0.0515(2) Uani 1 1 d . . .
Ni2 Ni 0.21222(4) 0.12863(3) 0.47757(3) 0.0465(2) Uani 1 1 d . . .
S1 S 0.58727(15) 0.33567(10) 0.36374(11) 0.0916(5) Uani 1 1 d . . .
O1 O 0.2547(2) 0.25498(18) 0.47658(19) 0.0527(7) Uani 1 1 d . . .
O2 O 0.3840(2) 0.11623(18) 0.51723(18) 0.0499(7) Uani 1 1 d . . .
O3 O 0.2939(3) 0.0943(2) 0.38832(18) 0.0612(8) Uani 1 1 d . . .
O4 O 0.3430(3) 0.2180(2) 0.64890(18) 0.0617(8) Uani 1 1 d . . .
O5 O 0.1872(2) 0.1478(2) 0.58531(19) 0.0602(8) Uani 1 1 d . . .
N1 N 0.4028(3) 0.3765(3) 0.5816(3) 0.0674(11) Uani 1 1 d . . .
N2 N 0.0639(3) 0.1536(2) 0.4006(2) 0.0531(9) Uani 1 1 d . A .
N3 N 0.5592(3) 0.2275(3) 0.6421(2) 0.0606(10) Uani 1 1 d . . .
N4 N 0.1842(3) -0.0034(2) 0.4854(2) 0.0540(9) Uani 1 1 d . A .
N5 N 0.4761(3) 0.2818(3) 0.4682(3) 0.0660(11) Uani 1 1 d . . .
C1 C 0.1920(4) 0.3223(3) 0.4489(3) 0.0522(11) Uani 1 1 d . . .
C2 C 0.2295(4) 0.4078(3) 0.4739(3) 0.0584(12) Uani 1 1 d . . .
C3 C 0.1624(4) 0.4791(3) 0.4389(3) 0.0662(13) Uani 1 1 d . . .
H3 H 0.1889 0.5349 0.4540 0.079 Uiso 1 1 calc R B .
C4 C 0.0591(5) 0.4705(3) 0.3832(3) 0.0689(14) Uani 1 1 d . A .
C5 C -0.0106(5) 0.5511(4) 0.3493(3) 0.0859(18) Uani 1 1 d . . .
C6 C 0.0224(4) 0.3867(3) 0.3621(3) 0.0678(14) Uani 1 1 d . . .
H6 H -0.0466 0.3790 0.3246 0.081 Uiso 1 1 calc R A .
C7 C 0.0851(4) 0.3124(3) 0.3947(3) 0.0545(11) Uani 1 1 d . A .
C8 C 0.0312(4) 0.2296(3) 0.3719(3) 0.0574(12) Uani 1 1 d . . .
H8 H -0.0359 0.2314 0.3310 0.069 Uiso 1 1 calc R A .
C9 C -0.0092(4) 0.0789(3) 0.3719(3) 0.0679(14) Uani 1 1 d . . .
H9A H -0.0689 0.0961 0.3243 0.081 Uiso 1 1 calc R A .
H9B H -0.0396 0.0620 0.4141 0.081 Uiso 1 1 calc R . .
C10 C 0.0490(4) 0.0012(3) 0.3503(3) 0.0780(16) Uani 1 1 d . A .
H10A H -0.0046 -0.0377 0.3150 0.094 Uiso 1 1 calc R . .
H10B H 0.0957 0.0216 0.3201 0.094 Uiso 1 1 calc R . .
C11 C 0.1167(4) -0.0489(3) 0.4237(3) 0.0666(13) Uani 1 1 d . . .
C12 C 0.1100(5) -0.1376(4) 0.4293(4) 0.106(2) Uani 1 1 d . A .
H12 H 0.0612 -0.1685 0.3871 0.127 Uiso 1 1 calc R . .
C13 C 0.1753(5) -0.1817(4) 0.4971(5) 0.105(2) Uani 1 1 d . . .
H13 H 0.1732 -0.2422 0.4999 0.126 Uiso 1 1 calc R A .
C14 C 0.2429(4) -0.1345(3) 0.5599(4) 0.0750(15) Uani 1 1 d . A .
H14 H 0.2865 -0.1619 0.6069 0.090 Uiso 1 1 calc R . .
C15 C 0.2452(3) -0.0462(3) 0.5520(3) 0.0587(12) Uani 1 1 d . . .
H15 H 0.2911 -0.0141 0.5948 0.070 Uiso 1 1 calc R A .
C16 C 0.3302(4) 0.4290(3) 0.5381(3) 0.0694(14) Uani 1 1 d . . .
H16 H 0.3437 0.4880 0.5490 0.083 Uiso 1 1 calc R . .
C17 C 0.4921(5) 0.4125(4) 0.6489(4) 0.095(2) Uani 1 1 d . . .
H17A H 0.4824 0.3957 0.7002 0.114 Uiso 1 1 calc R . .
H17B H 0.4895 0.4756 0.6457 0.114 Uiso 1 1 calc R . .
C18 C 0.6007(5) 0.3820(4) 0.6477(5) 0.096(2) Uani 1 1 d . . .
H18A H 0.6557 0.4211 0.6810 0.115 Uiso 1 1 calc R B .
H18B H 0.6026 0.3862 0.5923 0.115 Uiso 1 1 calc R . .
C19 C 0.6306(4) 0.2899(4) 0.6776(3) 0.0745(15) Uani 1 1 d . . .
C20 C 0.7284(5) 0.2688(5) 0.7360(4) 0.099(2) Uani 1 1 d . . .
H20 H 0.7765 0.3130 0.7610 0.119 Uiso 1 1 calc R B .
C21 C 0.7557(5) 0.1847(6) 0.7577(4) 0.103(2) Uani 1 1 d . . .
H21 H 0.8224 0.1710 0.7959 0.123 Uiso 1 1 calc R . .
C22 C 0.6840(5) 0.1220(5) 0.7226(4) 0.095(2) Uani 1 1 d . . .
H22 H 0.6998 0.0638 0.7362 0.114 Uiso 1 1 calc R B .
C23 C 0.5870(4) 0.1456(4) 0.6663(4) 0.0826(17) Uani 1 1 d . . .
H23 H 0.5372 0.1017 0.6434 0.099 Uiso 1 1 calc R . .
C24 C -0.1401(11) 0.5268(10) 0.3268(9) 0.117(5) Uiso 0.495(10) 1 d PD A 1
H24A H -0.1536 0.5037 0.3742 0.176 Uiso 0.495(10) 1 calc PR A 1
H24B H -0.1595 0.4841 0.2840 0.176 Uiso 0.495(10) 1 calc PR A 1
H24C H -0.1830 0.5783 0.3090 0.176 Uiso 0.495(10) 1 calc PR A 1
C25 C 0.0006(12) 0.6198(9) 0.4151(8) 0.083(4) Uiso 0.495(10) 1 d PD A 1
H25A H -0.0127 0.5935 0.4613 0.125 Uiso 0.495(10) 1 calc PR A 1
H25B H -0.0513 0.6655 0.3940 0.125 Uiso 0.495(10) 1 calc PR A 1
H25C H 0.0728 0.6435 0.4314 0.125 Uiso 0.495(10) 1 calc PR A 1
C26 C 0.0019(15) 0.5826(13) 0.2797(10) 0.153(7) Uiso 0.505(10) 1 d PD A 1
H26A H -0.0439 0.6327 0.2619 0.230 Uiso 0.505(10) 1 calc PR A 1
H26B H -0.0180 0.5386 0.2382 0.230 Uiso 0.505(10) 1 calc PR A 1
H26C H 0.0765 0.5990 0.2897 0.230 Uiso 0.505(10) 1 calc PR A 1
C24B C -0.1004(10) 0.5337(8) 0.2746(7) 0.091(4) Uiso 0.505(10) 1 d PD A 2
H24D H -0.0739 0.5014 0.2374 0.137 Uiso 0.505(10) 1 calc PR A 2
H24E H -0.1307 0.5879 0.2499 0.137 Uiso 0.505(10) 1 calc PR A 2
H24F H -0.1555 0.5006 0.2875 0.137 Uiso 0.505(10) 1 calc PR A 2
C25B C -0.0374(12) 0.5990(10) 0.4126(8) 0.093(4) Uiso 0.505(10) 1 d PD A 2
H25D H 0.0270 0.6065 0.4586 0.140 Uiso 0.505(10) 1 calc PR A 2
H25E H -0.0907 0.5671 0.4289 0.140 Uiso 0.505(10) 1 calc PR A 2
H25F H -0.0663 0.6550 0.3920 0.140 Uiso 0.505(10) 1 calc PR A 2
C26B C 0.0686(9) 0.6179(7) 0.3153(7) 0.079(4) Uiso 0.495(10) 1 d PD A 2
H26D H 0.0881 0.5896 0.2725 0.118 Uiso 0.495(10) 1 calc PR A 2
H26E H 0.1334 0.6316 0.3594 0.118 Uiso 0.495(10) 1 calc PR A 2
H26F H 0.0296 0.6706 0.2948 0.118 Uiso 0.495(10) 1 calc PR A 2
C27 C 0.5222(4) 0.3049(3) 0.4258(3) 0.0599(12) Uani 1 1 d . . .
C28 C 0.3826(4) 0.0997(3) 0.4444(3) 0.0534(11) Uani 1 1 d . . .
C29 C 0.4880(4) 0.0855(3) 0.4286(4) 0.0744(15) Uani 1 1 d . . .
H29A H 0.5471 0.0924 0.4784 0.112 Uiso 1 1 calc R . .
H29B H 0.4951 0.1273 0.3893 0.112 Uiso 1 1 calc R . .
H29C H 0.4895 0.0278 0.4077 0.112 Uiso 1 1 calc R . .
C30 C 0.2524(4) 0.1872(3) 0.6453(3) 0.0559(11) Uani 1 1 d . . .
C31 C 0.2174(4) 0.1960(4) 0.7192(3) 0.0747(15) Uani 1 1 d . . .
H31A H 0.1471 0.1698 0.7088 0.112 Uiso 1 1 calc R . .
H31B H 0.2137 0.2565 0.7318 0.112 Uiso 1 1 calc R . .
H31C H 0.2691 0.1672 0.7644 0.112 Uiso 1 1 calc R . .

loop_
_atom_site_aniso_label
_atom_site_aniso_U_11
_atom_site_aniso_U_22
_atom_site_aniso_U_33
_atom_site_aniso_U_23
_atom_site_aniso_U_13
_atom_site_aniso_U_12
Ni1 0.0411(3) 0.0589(4) 0.0523(4) -0.0078(3) 0.0119(3) -0.0055(2)
Ni2 0.0367(3) 0.0506(3) 0.0489(3) -0.0040(2) 0.0088(2) -0.0002(2)
S1 0.1148(13) 0.0765(9) 0.1101(12) 0.0222(9) 0.0733(11) 0.0127(9)
O1 0.0416(16) 0.0508(16) 0.0607(19) -0.0050(14) 0.0094(14) 0.0017(13)
O2 0.0392(15) 0.0596(17) 0.0481(18) -0.0031(14) 0.0098(13) 0.0031(13)
O3 0.062(2) 0.0685(19) 0.0492(18) -0.0055(15) 0.0129(17) 0.0027(16)
O4 0.0492(19) 0.084(2) 0.0526(19) -0.0100(16) 0.0170(15) -0.0070(16)
O5 0.0508(18) 0.076(2) 0.0548(19) -0.0105(16) 0.0182(16) -0.0077(16)
N1 0.059(3) 0.060(2) 0.073(3) -0.015(2) 0.008(2) -0.006(2)
N2 0.0405(19) 0.059(2) 0.054(2) -0.0031(18) 0.0061(17) -0.0029(17)
N3 0.046(2) 0.079(3) 0.054(2) -0.007(2) 0.0119(18) -0.0104(19)
N4 0.0414(19) 0.060(2) 0.059(2) -0.0018(19) 0.0139(18) 0.0019(17)
N5 0.062(3) 0.070(3) 0.068(3) -0.003(2) 0.024(2) -0.012(2)
C1 0.053(3) 0.058(3) 0.047(2) -0.001(2) 0.018(2) 0.006(2)
C2 0.064(3) 0.060(3) 0.050(3) -0.008(2) 0.017(2) 0.002(2)
C3 0.085(4) 0.051(3) 0.062(3) -0.003(2) 0.023(3) 0.000(2)
C4 0.088(4) 0.060(3) 0.053(3) 0.003(2) 0.015(3) 0.015(3)
C5 0.118(5) 0.071(3) 0.062(3) 0.009(3) 0.018(3) 0.031(3)
C6 0.074(3) 0.066(3) 0.054(3) 0.001(2) 0.007(3) 0.015(3)
C7 0.055(3) 0.058(3) 0.048(3) -0.003(2) 0.013(2) 0.008(2)
C8 0.042(2) 0.063(3) 0.060(3) -0.003(2) 0.007(2) 0.003(2)
C9 0.045(3) 0.063(3) 0.079(3) 0.002(3) -0.003(2) -0.006(2)
C10 0.076(4) 0.060(3) 0.076(4) -0.017(3) -0.007(3) -0.008(3)
C11 0.056(3) 0.055(3) 0.077(3) -0.009(2) 0.005(3) -0.002(2)
C12 0.092(5) 0.061(3) 0.126(6) -0.016(3) -0.020(4) -0.009(3)
C13 0.092(4) 0.055(3) 0.138(6) 0.006(4) -0.004(4) -0.003(3)
C14 0.056(3) 0.063(3) 0.097(4) 0.019(3) 0.011(3) 0.002(2)
C15 0.042(2) 0.069(3) 0.062(3) 0.002(2) 0.013(2) -0.002(2)
C16 0.076(3) 0.055(3) 0.077(3) -0.016(3) 0.023(3) -0.011(3)
C17 0.081(4) 0.079(4) 0.103(5) -0.039(3) -0.001(3) -0.011(3)
C18 0.063(4) 0.086(4) 0.124(5) -0.032(4) 0.008(3) -0.026(3)
C19 0.053(3) 0.093(4) 0.072(3) -0.026(3) 0.011(3) -0.009(3)
C20 0.057(4) 0.135(6) 0.090(5) -0.040(4) -0.001(3) -0.022(4)
C21 0.064(4) 0.143(7) 0.081(4) -0.006(4) -0.005(3) 0.011(4)
C22 0.064(4) 0.112(5) 0.086(4) 0.004(4) -0.010(3) 0.003(3)
C23 0.062(3) 0.084(4) 0.083(4) 0.003(3) -0.003(3) -0.008(3)
C27 0.059(3) 0.050(3) 0.068(3) -0.003(2) 0.018(3) -0.003(2)
C28 0.053(3) 0.050(2) 0.058(3) -0.003(2) 0.020(2) 0.006(2)
C29 0.070(3) 0.075(3) 0.095(4) 0.002(3) 0.049(3) 0.017(3)
C30 0.050(3) 0.065(3) 0.056(3) 0.000(2) 0.021(2) 0.009(2)
C31 0.061(3) 0.111(4) 0.057(3) -0.010(3) 0.027(3) 0.007(3)

loop_
_atom_type_symbol
_atom_type_description
_atom_type_scat_dispersion_real
_atom_type_scat_dispersion_imag
_atom_type_scat_source
C C 0.0033 0.0016 'International Tables Vol C Tables 4.2.6.8 and 6.1.1.4'
H H 0.0000 0.0000 'International Tables Vol C Tables 4.2.6.8 and 6.1.1.4'
N N 0.0061 0.0033 'International Tables Vol C Tables 4.2.6.8 and 6.1.1.4'
O O 0.0106 0.0060 'International Tables Vol C Tables 4.2.6.8 and 6.1.1.4'
S S 0.1246 0.1234 'International Tables Vol C Tables 4.2.6.8 and 6.1.1.4'
Ni Ni 0.3393 1.1124 'International Tables Vol C Tables 4.2.6.8 and 6.1.1.4'

loop_
_geom_angle_atom_site_label_1
_geom_angle_atom_site_label_2
_geom_angle_atom_site_label_3
_geom_angle
N1 Ni1 O1 91.02(14)
N1 Ni1 N5 88.82(18)
O1 Ni1 N5 92.54(15)
N1 Ni1 N3 95.34(17)
O1 Ni1 N3 172.29(14)
N5 Ni1 N3 91.94(16)
N1 Ni1 O4 90.72(16)
O1 Ni1 O4 89.28(12)
N5 Ni1 O4 178.13(14)
N3 Ni1 O4 86.30(14)
N1 Ni1 O2 170.16(14)
O1 Ni1 O2 79.19(10)
N5 Ni1 O2 92.56(14)
N3 Ni1 O2 94.35(14)
O4 Ni1 O2 88.20(12)
N2 Ni2 O5 100.59(14)
N2 Ni2 O1 90.98(13)
O5 Ni2 O1 89.60(13)
N2 Ni2 N4 94.57(14)
O5 Ni2 N4 89.89(14)
O1 Ni2 N4 174.43(13)
N2 Ni2 O2 157.27(14)
O5 Ni2 O2 100.20(12)
O1 Ni2 O2 80.07(11)
N4 Ni2 O2 94.56(12)
N2 Ni2 O3 98.93(14)
O5 Ni2 O3 160.41(12)
O1 Ni2 O3 91.71(12)
N4 Ni2 O3 86.92(13)
O2 Ni2 O3 60.87(11)
N2 Ni2 C28 128.04(16)
O5 Ni2 C28 131.00(14)
O1 Ni2 C28 84.53(13)
N4 Ni2 C28 91.62(14)
O2 Ni2 C28 30.89(13)
O3 Ni2 C28 30.01(13)
C1 O1 Ni2 128.5(3)
C1 O1 Ni1 129.8(3)
Ni2 O1 Ni1 99.58(12)
C28 O2 Ni2 91.0(2)
C28 O2 Ni1 117.1(3)
Ni2 O2 Ni1 92.62(11)
C28 O3 Ni2 88.2(3)
C30 O4 Ni1 130.6(3)
C30 O5 Ni2 124.5(3)
C16 N1 C17 118.4(4)
C16 N1 Ni1 123.5(3)
C17 N1 Ni1 118.0(4)
C8 N2 C9 118.7(4)
C8 N2 Ni2 124.1(3)
C9 N2 Ni2 117.1(3)
C19 N3 C23 116.8(5)
C19 N3 Ni1 124.7(4)
C23 N3 Ni1 118.5(3)
C11 N4 C15 119.0(4)
C11 N4 Ni2 122.8(3)
C15 N4 Ni2 117.9(3)
C27 N5 Ni1 172.4(4)
O1 C1 C7 121.5(4)
O1 C1 C2 120.5(4)
C7 C1 C2 118.0(4)
C3 C2 C1 118.9(4)
C3 C2 C16 115.8(4)
C1 C2 C16 125.2(4)
C4 C3 C2 123.6(5)
C4 C3 H3 118.2
C2 C3 H3 118.2
C6 C4 C3 116.7(4)
C6 C4 C5 122.6(5)
C3 C4 C5 120.7(5)
C26 C5 C25B 128.0(11)
C26 C5 C24B 64.3(8)
C25B C5 C24B 116.4(8)
C26 C5 C25 114.0(10)
C25B C5 C25 22.2(7)
C24B C5 C25 130.2(8)
C26 C5 C4 113.9(10)
C25B C5 C4 111.9(7)
C24B C5 C4 113.4(7)
C25 C5 C4 111.5(7)
C26 C5 C24 106.0(9)
C25B C5 C24 79.6(8)
C24B C5 C24 44.2(6)
C25 C5 C24 100.4(8)
C4 C5 C24 109.9(7)
C26 C5 C26B 38.1(8)
C25B C5 C26B 106.0(8)
C24B C5 C26B 101.8(7)
C25 C5 C26B 85.2(7)
C4 C5 C26B 105.9(6)
C24 C5 C26B 138.4(7)
C4 C6 C7 122.8(5)
C4 C6 H6 118.6
C7 C6 H6 118.6
C6 C7 C1 119.9(4)
C6 C7 C8 115.9(4)
C1 C7 C8 124.2(4)
N2 C8 C7 128.5(4)
N2 C8 H8 115.8
C7 C8 H8 115.8
N2 C9 C10 112.2(4)
N2 C9 H9A 109.2
C10 C9 H9A 109.2
N2 C9 H9B 109.2
C10 C9 H9B 109.2
H9A C9 H9B 107.9
C11 C10 C9 113.2(5)
C11 C10 H10A 108.9
C9 C10 H10A 108.9
C11 C10 H10B 108.9
C9 C10 H10B 108.9
H10A C10 H10B 107.8
N4 C11 C12 120.1(5)
N4 C11 C10 117.6(4)
C12 C11 C10 122.3(5)
C11 C12 C13 120.7(5)
C11 C12 H12 119.7
C13 C12 H12 119.7
C14 C13 C12 118.5(5)
C14 C13 H13 120.7
C12 C13 H13 120.7
C15 C14 C13 118.5(5)
C15 C14 H14 120.8
C13 C14 H14 120.8
N4 C15 C14 123.1(5)
N4 C15 H15 118.4
C14 C15 H15 118.4
N1 C16 C2 128.1(4)
N1 C16 H16 115.9
C2 C16 H16 115.9
N1 C17 C18 112.3(5)
N1 C17 H17A 109.1
C18 C17 H17A 109.1
N1 C17 H17B 109.1
C18 C17 H17B 109.1
H17A C17 H17B 107.9
C17 C18 C19 115.4(5)
C17 C18 H18A 108.4
C19 C18 H18A 108.4
C17 C18 H18B 108.4
C19 C18 H18B 108.4
H18A C18 H18B 107.5
N3 C19 C20 120.4(6)
N3 C19 C18 116.6(5)
C20 C19 C18 122.9(5)
C21 C20 C19 121.4(6)
C21 C20 H20 119.3
C19 C20 H20 119.3
C22 C21 C20 118.4(6)
C22 C21 H21 120.8
C20 C21 H21 120.8
C21 C22 C23 118.5(6)
C21 C22 H22 120.7
C23 C22 H22 120.7
N3 C23 C22 124.4(5)
N3 C23 H23 117.8
C22 C23 H23 117.8
C5 C24 H24A 109.5
C5 C24 H24B 109.5
H24A C24 H24B 109.5
C5 C24 H24C 109.5
H24A C24 H24C 109.5
H24B C24 H24C 109.5
C5 C25 H25A 109.5
C5 C25 H25B 109.5
H25A C25 H25B 109.5
C5 C25 H25C 109.5
H25A C25 H25C 109.5
H25B C25 H25C 109.5
C5 C26 H26A 109.5
C5 C26 H26B 109.5
H26A C26 H26B 109.5
C5 C26 H26C 109.5
H26A C26 H26C 109.5
H26B C26 H26C 109.5
C5 C24B H24D 109.5
C5 C24B H24E 109.5
H24D C24B H24E 109.5
C5 C24B H24F 109.5
H24D C24B H24F 109.5
H24E C24B H24F 109.5
C5 C25B H25D 109.5
C5 C25B H25E 109.5
H25D C25B H25E 109.5
C5 C25B H25F 109.5
H25D C25B H25F 109.5
H25E C25B H25F 109.5
C5 C26B H26D 109.5
C5 C26B H26E 109.5
H26D C26B H26E 109.5
C5 C26B H26F 109.5
H26D C26B H26F 109.5
H26E C26B H26F 109.5
N5 C27 S1 178.5(5)
O3 C28 O2 119.9(4)
O3 C28 C29 121.2(4)
O2 C28 C29 119.0(4)
O3 C28 Ni2 61.8(2)
O2 C28 Ni2 58.2(2)
C29 C28 Ni2 176.8(4)
C28 C29 H29A 109.5
C28 C29 H29B 109.5
H29A C29 H29B 109.5
C28 C29 H29C 109.5
H29A C29 H29C 109.5
H29B C29 H29C 109.5
O4 C30 O5 126.5(4)
O4 C30 C31 117.4(4)
O5 C30 C31 116.1(4)
C30 C31 H31A 109.5
C30 C31 H31B 109.5
H31A C31 H31B 109.5
C30 C31 H31C 109.5
H31A C31 H31C 109.5
H31B C31 H31C 109.5

loop_
_geom_bond_atom_site_label_1
_geom_bond_atom_site_label_2
_geom_bond_distance
Ni1 N1 2.000(4)
Ni1 O1 2.025(3)
Ni1 N5 2.059(5)
Ni1 N3 2.078(4)
Ni1 O4 2.087(3)
Ni1 O2 2.150(3)
Ni2 N2 1.997(3)
Ni2 O5 2.015(3)
Ni2 O1 2.018(3)
Ni2 N4 2.072(4)
Ni2 O2 2.120(3)
Ni2 O3 2.199(3)
Ni2 C28 2.495(4)
S1 C27 1.635(6)
O1 C1 1.307(5)
O2 C28 1.281(5)
O3 C28 1.248(5)
O4 C30 1.250(5)
O5 C30 1.264(5)
N1 C16 1.284(6)
N1 C17 1.464(6)
N2 C8 1.285(6)
N2 C9 1.470(6)
N3 C19 1.337(6)
N3 C23 1.338(7)
N4 C11 1.341(6)
N4 C15 1.343(6)
N5 C27 1.141(6)
C1 C7 1.412(6)
C1 C2 1.419(7)
C2 C3 1.409(7)
C2 C16 1.457(7)
C3 C4 1.384(7)
C3 H3 0.9300
C4 C6 1.379(7)
C4 C5 1.535(7)
C5 C26 1.356(17)
C5 C25B 1.452(14)
C5 C24B 1.461(12)
C5 C25 1.525(14)
C5 C24 1.642(15)
C5 C26B 1.686(13)
C6 C7 1.410(6)
C6 H6 0.9300
C7 C8 1.444(6)
C8 H8 0.9300
C9 C10 1.522(7)
C9 H9A 0.9700
C9 H9B 0.9700
C10 C11 1.505(7)
C10 H10A 0.9700
C10 H10B 0.9700
C11 C12 1.370(7)
C12 C13 1.386(8)
C12 H12 0.9300
C13 C14 1.366(8)
C13 H13 0.9300
C14 C15 1.363(7)
C14 H14 0.9300
C15 H15 0.9300
C16 H16 0.9300
C17 C18 1.492(8)
C17 H17A 0.9700
C17 H17B 0.9700
C18 C19 1.513(8)
C18 H18A 0.9700
C18 H18B 0.9700
C19 C20 1.385(8)
C20 C21 1.358(9)
C20 H20 0.9300
C21 C22 1.341(9)
C21 H21 0.9300
C22 C23 1.372(8)
C22 H22 0.9300
C23 H23 0.9300
C24 H24A 0.9600
C24 H24B 0.9600
C24 H24C 0.9600
C25 H25A 0.9600
C25 H25B 0.9600
C25 H25C 0.9600
C26 H26A 0.9600
C26 H26B 0.9600
C26 H26C 0.9600
C24B H24D 0.9600
C24B H24E 0.9600
C24B H24F 0.9600
C25B H25D 0.9600
C25B H25E 0.9600
C25B H25F 0.9600
C26B H26D 0.9600
C26B H26E 0.9600
C26B H26F 0.9600
C28 C29 1.494(6)
C29 H29A 0.9600
C29 H29B 0.9600
C29 H29C 0.9600
C30 C31 1.494(6)
C31 H31A 0.9600
C31 H31B 0.9600
C31 H31C 0.9600

loop_
_geom_torsion_atom_site_label_1
_geom_torsion_atom_site_label_2
_geom_torsion_atom_site_label_3
_geom_torsion_atom_site_label_4
_geom_torsion
N2 Ni2 O1 C1 13.3(4)
O5 Ni2 O1 C1 -87.3(4)
N4 Ni2 O1 C1 -172.1(13)
O2 Ni2 O1 C1 172.3(4)
O3 Ni2 O1 C1 112.2(4)
C28 Ni2 O1 C1 141.4(4)
N2 Ni2 O1 Ni1 178.11(15)
O5 Ni2 O1 Ni1 77.52(14)
N4 Ni2 O1 Ni1 -7.3(15)
O2 Ni2 O1 Ni1 -22.90(13)
O3 Ni2 O1 Ni1 -82.93(13)
C28 Ni2 O1 Ni1 -53.76(15)
N1 Ni1 O1 C1 8.1(4)
N5 Ni1 O1 C1 -80.7(4)
N3 Ni1 O1 C1 153.8(10)
O4 Ni1 O1 C1 98.9(4)
O2 Ni1 O1 C1 -172.8(4)
N1 Ni1 O1 Ni2 -156.38(18)
N5 Ni1 O1 Ni2 114.75(16)
N3 Ni1 O1 Ni2 -10.7(11)
O4 Ni1 O1 Ni2 -65.68(14)
O2 Ni1 O1 Ni2 22.63(12)
N2 Ni2 O2 C28 -27.9(4)
O5 Ni2 O2 C28 176.2(2)
O1 Ni2 O2 C28 -96.0(3)
N4 Ni2 O2 C28 85.5(3)
O3 Ni2 O2 C28 1.6(2)
N2 Ni2 O2 Ni1 89.3(3)
O5 Ni2 O2 Ni1 -66.57(13)
O1 Ni2 O2 Ni1 21.21(12)
N4 Ni2 O2 Ni1 -157.29(13)
O3 Ni2 O2 Ni1 118.81(15)
C28 Ni2 O2 Ni1 117.2(3)
N1 Ni1 O2 C28 77.0(10)
O1 Ni1 O2 C28 71.2(3)
N5 Ni1 O2 C28 -20.9(3)
N3 Ni1 O2 C28 -113.0(3)
O4 Ni1 O2 C28 160.8(3)
N1 Ni1 O2 Ni2 -15.4(9)
O1 Ni1 O2 Ni2 -21.19(12)
N5 Ni1 O2 Ni2 -113.29(14)
N3 Ni1 O2 Ni2 154.57(14)
O4 Ni1 O2 Ni2 68.42(12)
N2 Ni2 O3 C28 167.2(3)
O5 Ni2 O3 C28 -17.6(5)
O1 Ni2 O3 C28 76.0(3)
N4 Ni2 O3 C28 -98.6(3)
O2 Ni2 O3 C28 -1.7(2)
N1 Ni1 O4 C30 111.4(4)
O1 Ni1 O4 C30 20.4(4)
N5 Ni1 O4 C30 -173(5)
N3 Ni1 O4 C30 -153.3(4)
O2 Ni1 O4 C30 -58.8(4)
N2 Ni2 O5 C30 -137.9(4)
O1 Ni2 O5 C30 -46.9(4)
N4 Ni2 O5 C30 127.5(4)
O2 Ni2 O5 C30 32.9(4)
O3 Ni2 O5 C30 47.0(6)
C28 Ni2 O5 C30 35.5(4)
O1 Ni1 N1 C16 -13.9(5)
N5 Ni1 N1 C16 78.7(5)
N3 Ni1 N1 C16 170.5(4)
O4 Ni1 N1 C16 -103.2(5)
O2 Ni1 N1 C16 -19.6(12)
O1 Ni1 N1 C17 171.5(4)
N5 Ni1 N1 C17 -96.0(4)
N3 Ni1 N1 C17 -4.1(5)
O4 Ni1 N1 C17 82.2(4)
O2 Ni1 N1 C17 165.8(8)
O5 Ni2 N2 C8 89.5(4)
O1 Ni2 N2 C8 -0.3(4)
N4 Ni2 N2 C8 -179.8(4)
O2 Ni2 N2 C8 -66.4(6)
O3 Ni2 N2 C8 -92.2(4)
C28 Ni2 N2 C8 -84.2(4)
O5 Ni2 N2 C9 -94.3(4)
O1 Ni2 N2 C9 176.0(3)
N4 Ni2 N2 C9 -3.5(4)
O2 Ni2 N2 C9 109.9(4)
O3 Ni2 N2 C9 84.1(4)
C28 Ni2 N2 C9 92.1(4)
N1 Ni1 N3 C19 -16.6(4)
O1 Ni1 N3 C19 -162.1(9)
N5 Ni1 N3 C19 72.4(4)
O4 Ni1 N3 C19 -107.0(4)
O2 Ni1 N3 C19 165.1(4)
N1 Ni1 N3 C23 160.8(4)
O1 Ni1 N3 C23 15.3(13)
N5 Ni1 N3 C23 -110.2(4)
O4 Ni1 N3 C23 70.4(4)
O2 Ni1 N3 C23 -17.5(4)
N2 Ni2 N4 C11 30.9(4)
O5 Ni2 N4 C11 131.5(4)
O1 Ni2 N4 C11 -143.7(13)
O2 Ni2 N4 C11 -128.3(4)
O3 Ni2 N4 C11 -67.8(4)
C28 Ni2 N4 C11 -97.5(4)
N2 Ni2 N4 C15 -156.4(3)
O5 Ni2 N4 C15 -55.8(3)
O1 Ni2 N4 C15 29.0(16)
O2 Ni2 N4 C15 44.5(3)
O3 Ni2 N4 C15 104.9(3)
C28 Ni2 N4 C15 75.3(3)
N1 Ni1 N5 C27 51(3)
O1 Ni1 N5 C27 142(3)
N3 Ni1 N5 C27 -44(3)
O4 Ni1 N5 C27 -25(7)
O2 Ni1 N5 C27 -139(3)
Ni2 O1 C1 C7 -17.6(6)
Ni1 O1 C1 C7 -177.9(3)
Ni2 O1 C1 C2 161.4(3)
Ni1 O1 C1 C2 1.0(6)
O1 C1 C2 C3 176.0(4)
C7 C1 C2 C3 -5.0(7)
O1 C1 C2 C16 -8.6(7)
C7 C1 C2 C16 170.3(5)
C1 C2 C3 C4 2.6(7)
C16 C2 C3 C4 -173.1(5)
C2 C3 C4 C6 -0.2(8)
C2 C3 C4 C5 178.4(5)
C6 C4 C5 C26 -90.5(11)
C3 C4 C5 C26 90.9(10)
C6 C4 C5 C25B 114.7(8)
C3 C4 C5 C25B -63.8(9)
C6 C4 C5 C24B -19.4(9)
C3 C4 C5 C24B 162.0(7)
C6 C4 C5 C25 138.6(8)
C3 C4 C5 C25 -39.9(9)
C6 C4 C5 C24 28.2(9)
C3 C4 C5 C24 -150.3(7)
C6 C4 C5 C26B -130.3(7)
C3 C4 C5 C26B 51.2(7)
C3 C4 C6 C7 0.3(8)
C5 C4 C6 C7 -178.3(5)
C4 C6 C7 C1 -2.8(8)
C4 C6 C7 C8 174.6(5)
O1 C1 C7 C6 -175.9(4)
C2 C1 C7 C6 5.1(7)
O1 C1 C7 C8 6.9(7)
C2 C1 C7 C8 -172.1(4)
C9 N2 C8 C7 175.4(5)
Ni2 N2 C8 C7 -8.4(7)
C6 C7 C8 N2 -170.3(5)
C1 C7 C8 N2 7.1(8)
C8 N2 C9 C10 133.9(5)
Ni2 N2 C9 C10 -42.6(5)
N2 C9 C10 C11 78.2(6)
C15 N4 C11 C12 0.4(8)
Ni2 N4 C11 C12 173.1(5)
C15 N4 C11 C10 179.6(5)
Ni2 N4 C11 C10 -7.7(6)
C9 C10 C11 N4 -48.7(7)
C9 C10 C11 C12 130.5(6)
N4 C11 C12 C13 -2.3(11)
C10 C11 C12 C13 178.6(7)
C11 C12 C13 C14 2.9(12)
C12 C13 C14 C15 -1.7(10)
C11 N4 C15 C14 0.8(7)
Ni2 N4 C15 C14 -172.3(4)
C13 C14 C15 N4 -0.1(9)
C17 N1 C16 C2 -173.4(5)
Ni1 N1 C16 C2 12.0(8)
C3 C2 C16 N1 177.1(5)
C1 C2 C16 N1 1.6(9)
C16 N1 C17 C18 -130.4(6)
Ni1 N1 C17 C18 44.5(7)
N1 C17 C18 C19 -76.7(7)
C23 N3 C19 C20 0.5(8)
Ni1 N3 C19 C20 177.9(4)
C23 N3 C19 C18 177.7(5)
Ni1 N3 C19 C18 -4.9(7)
C17 C18 C19 N3 53.7(7)
C17 C18 C19 C20 -129.2(6)
N3 C19 C20 C21 1.3(10)
C18 C19 C20 C21 -175.7(7)
C19 C20 C21 C22 -1.8(11)
C20 C21 C22 C23 0.4(11)
C19 N3 C23 C22 -2.0(9)
Ni1 N3 C23 C22 -179.6(5)
C21 C22 C23 N3 1.6(11)
Ni1 N5 C27 S1 152(17)
Ni2 O3 C28 O2 2.8(4)
Ni2 O3 C28 C29 -178.4(4)
Ni2 O2 C28 O3 -2.9(4)
Ni1 O2 C28 O3 -96.3(4)
Ni2 O2 C28 C29 178.3(4)
Ni1 O2 C28 C29 84.8(4)
Ni1 O2 C28 Ni2 -93.4(2)
N2 Ni2 C28 O3 -16.1(3)
O5 Ni2 C28 O3 172.3(2)
O1 Ni2 C28 O3 -103.0(3)
N4 Ni2 C28 O3 81.0(3)
O2 Ni2 C28 O3 177.2(4)
N2 Ni2 C28 O2 166.7(2)
O5 Ni2 C28 O2 -4.9(3)
O1 Ni2 C28 O2 79.8(2)
N4 Ni2 C28 O2 -96.2(2)
O3 Ni2 C28 O2 -177.2(4)
N2 Ni2 C28 C29 139(6)
O5 Ni2 C28 C29 -33(6)
O1 Ni2 C28 C29 52(6)
N4 Ni2 C28 C29 -124(6)
O2 Ni2 C28 C29 -28(6)
O3 Ni2 C28 C29 155(6)
Ni1 O4 C30 O5 18.9(7)
Ni1 O4 C30 C31 -162.3(3)
Ni2 O5 C30 O4 -2.4(7)
Ni2 O5 C30 C31 178.8(3)
